data_4029909
loop_
_publ_author_name
'Hossain, Mohammad Lokman'
'Ye, Fei'
'Liu, Zhenxing'
'Xia, Ying'
'Shi, Yi'
'Zhou, Lei'
'Zhang, Yan'
'Wang, Jianbo'

_publ_section_title
;
 Synthesis of Phenanthrenes through Copper-Catalyzed Cross-Coupling of
 N-Tosylhydrazones with Terminal Alkynes.
;
_journal_issue 18
_journal_name_full 'The Journal of organic chemistry'
_journal_page_first 8689
_journal_page_last 8699
_journal_paper_doi 10.1021/jo501489c
_journal_volume 79
_journal_year 2014
_chemical_formula_moiety 'C22 H18 S'
_chemical_formula_sum 'C22 H18 S'
_chemical_formula_weight 314.42
_chemical_name_systematic
;
 ?
;
_space_group_crystal_system triclinic
_space_group_IT_number 2
_space_group_name_Hall '-P 1'
_space_group_name_H-M_alt 'P -1'
_symmetry_space_group_name_Hall '-P 1'
_symmetry_space_group_name_H-M 'P -1'
_atom_sites_solution_hydrogens geom
_atom_sites_solution_primary iterative
_audit_creation_date 2014-07-04
_audit_creation_method
;
  Olex2 1.2
  (compiled Apr 23 2013 17:54:37, GUI svn.r4466)
;
_cell_angle_alpha 96.964(5)
_cell_angle_beta 103.030(6)
_cell_angle_gamma 90.128(4)
_cell_formula_units_Z 4
_cell_length_a 10.5531(5)
_cell_length_b 12.5597(5)
_cell_length_c 12.6208(11)
_cell_measurement_reflns_used 3879
_cell_measurement_temperature 180.00(10)
_cell_measurement_theta_max 28.6840
_cell_measurement_theta_min 3.4080
_cell_volume 1616.96(18)
_computing_cell_refinement
;
CrysAlisPro, Agilent Technologies,
Version 1.171.36.32 (release 02-08-2013 CrysAlis171 .NET)
(compiled Aug  2 2013,16:46:58)
;
_computing_data_collection
;
CrysAlisPro, Agilent Technologies,
Version 1.171.36.32 (release 02-08-2013 CrysAlis171 .NET)
(compiled Aug  2 2013,16:46:58)
;
_computing_data_reduction
;
CrysAlisPro, Agilent Technologies,
Version 1.171.36.32 (release 02-08-2013 CrysAlis171 .NET)
(compiled Aug  2 2013,16:46:58)
;
_computing_molecular_graphics
;
O. V. Dolomanov, L. J. Bourhis, R. J. Gildea, J. A. K. Howard and H. Puschmann,
OLEX2: a complete structure solution, refinement and analysis program.
J. Appl. Cryst. (2009). 42, 339-341.
;
_computing_publication_material
;
O. V. Dolomanov, L. J. Bourhis, R. J. Gildea, J. A. K. Howard and H. Puschmann,
OLEX2: a complete structure solution, refinement and analysis program.
J. Appl. Cryst. (2009). 42, 339-341.
;
_computing_structure_refinement
;
XL, G.M. Sheldrick, Acta Cryst.
(2008). A64, 112-122
;
_computing_structure_solution 'SUPERFLIP, J. Appl. Cryst. (2007) 40, 786-790'
_diffrn_ambient_temperature 180.00(10)
_diffrn_detector_area_resol_mean 10.3914
_diffrn_measured_fraction_theta_full 0.9945
_diffrn_measured_fraction_theta_max 0.8181
_diffrn_measurement_details
;
  1 omega  -33.00   49.00   1.0000    1.0000
omega____ theta____ kappa____ phi______ frames
    -       10.8579  -89.0000   21.0000 82

  2 omega  -47.00   40.00   1.0000    1.0000
omega____ theta____ kappa____ phi______ frames
    -       10.8579  -57.0000 -120.0000 87

  3 omega  -18.00   85.00   1.0000    1.0000
omega____ theta____ kappa____ phi______ frames
    -       10.8579   77.0000  150.0000 103
;
_diffrn_measurement_device_type 'SuperNova, Dual, Cu at zero, Atlas'
_diffrn_measurement_method '\w scans'
_diffrn_orient_matrix_UB_11 -0.0003933000
_diffrn_orient_matrix_UB_12 0.0098579000
_diffrn_orient_matrix_UB_13 0.0564633000
_diffrn_orient_matrix_UB_21 -0.0279699000
_diffrn_orient_matrix_UB_22 0.0504964000
_diffrn_orient_matrix_UB_23 -0.0082192000
_diffrn_orient_matrix_UB_31 -0.0630989000
_diffrn_orient_matrix_UB_32 -0.0243493000
_diffrn_orient_matrix_UB_33 -0.0111719000
_diffrn_radiation_monochromator mirror
_diffrn_radiation_type 'Mo K\a'
_diffrn_radiation_wavelength 0.7107
_diffrn_reflns_av_R_equivalents 0.0311
_diffrn_reflns_av_unetI/netI 0.0540
_diffrn_reflns_Laue_measured_fraction_full 0.996
_diffrn_reflns_Laue_measured_fraction_max 0.995
_diffrn_reflns_limit_h_max 13
_diffrn_reflns_limit_h_min -12
_diffrn_reflns_limit_k_max 11
_diffrn_reflns_limit_k_min -15
_diffrn_reflns_limit_l_max 15
_diffrn_reflns_limit_l_min -12
_diffrn_reflns_number 10534
_diffrn_reflns_point_group_measured_fraction_full 0.996
_diffrn_reflns_point_group_measured_fraction_max 0.995
_diffrn_reflns_theta_full 25.242
_diffrn_reflns_theta_max 26.020
_diffrn_reflns_theta_min 3.432
_diffrn_source 'SuperNova (Mo) X-ray Source'
_exptl_absorpt_coefficient_mu 0.197
_exptl_absorpt_correction_T_max 1.00000
_exptl_absorpt_correction_T_min 0.81074
_exptl_absorpt_correction_type multi-scan
_exptl_absorpt_process_details
;
CrysAlisPro, Agilent Technologies,
Version 1.171.36.32 (release 02-08-2013 CrysAlis171 .NET)
(compiled Aug  2 2013,16:46:58)
Empirical absorption correction using spherical harmonics,
 implemented in SCALE3 ABSPACK scaling algorithm.
;
_exptl_crystal_colour
;
;
_exptl_crystal_density_diffrn 1.292
_exptl_crystal_description
;
;
_exptl_crystal_F_000 664
_exptl_crystal_size_max 0.2
_exptl_crystal_size_mid 0.1
_exptl_crystal_size_min 0.1
_refine_diff_density_max 0.243
_refine_diff_density_min -0.299
_refine_diff_density_rms 0.052
_refine_ls_extinction_coef 0.0199(15)
_refine_ls_extinction_expression Fc^*^=kFc[1+0.001xFc^2^\l^3^/sin(2\q)]^-1/4^
_refine_ls_extinction_method SHELXL
_refine_ls_goodness_of_fit_ref 1.017
_refine_ls_hydrogen_treatment constr
_refine_ls_matrix_type full
_refine_ls_number_parameters 418
_refine_ls_number_reflns 6338
_refine_ls_number_restraints 0
_refine_ls_restrained_S_all 1.017
_refine_ls_R_factor_all 0.0638
_refine_ls_R_factor_gt 0.0440
_refine_ls_shift/su_max 0.001
_refine_ls_shift/su_mean 0.000
_refine_ls_structure_factor_coef Fsqd
_refine_ls_weighting_details 'w=1/[\s^2^(Fo^2^)+(0.0541P)^2^+0.2405P] where P=(Fo^2^+2Fc^2^)/3'
_refine_ls_weighting_scheme calc
_refine_ls_wR_factor_gt 0.1042
_refine_ls_wR_factor_ref 0.1167
_reflns_Friedel_coverage 0.000
_reflns_number_gt 4761
_reflns_number_total 6338
_reflns_threshold_expression 'I > 2\s(I)'
_cod_data_source_file jo501489c_si_001.cif
_cod_data_source_block 1
_cod_depositor_comments 'Adding full bibliography for 4029909.cif.'
_cod_database_code 4029909
_chemical_oxdiff_formula 'C15 H15 S1'
_reflns_odcompleteness_completeness 99.45
_reflns_odcompleteness_iscentric 1
_reflns_odcompleteness_theta 25.97
_olex2_refinement_description
;
1. Fixed Uiso
 At 1.2 times of:
  All C(H) groups, All C(H,H) groups
 At 1.5 times of:
  All C(H,H,H) groups
2.a Secondary CH2 refined with riding coordinates:
 C16(H16A,H16B), C38(H38A,H38B)
2.b Aromatic/amide H refined with riding coordinates:
 C3(H3), C5(H5), C6(H6), C7(H7), C8(H8), C11(H11), C13(H13), C14(H14),
 C18(H18), C19(H19), C20(H20), C21(H21), C22(H22), C25(H25), C27(H27), C28(H28),
  C29(H29), C30(H30), C33(H33), C35(H35), C36(H36), C40(H40), C41(H41),
 C42(H42), C43(H43), C44(H44)
2.c Idealised Me refined as rotating group:
 C15(H15A,H15B,H15C), C37(H37A,H37B,H37C)
;
_shelx_estimated_absorpt_t_max 0.981
_shelx_estimated_absorpt_t_min 0.962
_shelx_space_group_comment
;
The symmetry employed for this shelxl refinement is uniquely defined
by the following loop, which should always be used as a source of
symmetry information in preference to the above space-group names.
They are only intended as comments.
;
_shelxl_version_number 2013-3

loop_
_space_group_symop_operation_xyz
'x, y, z'
'-x, -y, -z'

loop_
_atom_site_label
_atom_site_type_symbol
_atom_site_fract_x
_atom_site_fract_y
_atom_site_fract_z
_atom_site_U_iso_or_equiv
_atom_site_adp_type
_atom_site_occupancy
_atom_site_site_symmetry_order
_atom_site_calc_flag
_atom_site_refinement_flags_posn
_atom_site_refinement_flags_adp
C1 C 0.12608(16) 0.14583(12) 0.56857(14) 0.0211(4) Uani 1 1 d . .
C2 C 0.00043(16) 0.12599(13) 0.59073(15) 0.0241(4) Uani 1 1 d . .
C3 C -0.01329(17) 0.04669(13) 0.65110(15) 0.0258(4) Uani 1 1 d . .
H3 H -0.0964 0.0339 0.6652 0.031 Uiso 1 1 calc R U
C4 C 0.09170(17) -0.01902(13) 0.69482(15) 0.0249(4) Uani 1 1 d . .
C5 C 0.07164(19) -0.10412(14) 0.75323(16) 0.0315(4) Uani 1 1 d . .
H5 H -0.0121 -0.1164 0.7663 0.038 Uiso 1 1 calc R U
C6 C 0.1709(2) -0.16904(15) 0.79118(17) 0.0348(5) Uani 1 1 d . .
H6 H 0.1552 -0.2276 0.8281 0.042 Uiso 1 1 calc R U
C7 C 0.29478(19) -0.14958(14) 0.77584(16) 0.0328(4) Uani 1 1 d . .
H7 H 0.3640 -0.1941 0.8036 0.039 Uiso 1 1 calc R U
C8 C 0.31776(18) -0.06650(14) 0.72081(15) 0.0273(4) Uani 1 1 d . .
H8 H 0.4033 -0.0534 0.7121 0.033 Uiso 1 1 calc R U
C9 C 0.21648(16) -0.00023(12) 0.67690(14) 0.0224(4) Uani 1 1 d . .
C10 C 0.23333(16) 0.08359(12) 0.61036(14) 0.0216(4) Uani 1 1 d . .
C11 C 0.35346(17) 0.10329(13) 0.58496(14) 0.0240(4) Uani 1 1 d . .
H11 H 0.4256 0.0616 0.6127 0.029 Uiso 1 1 calc R U
C12 C 0.36945(17) 0.18164(13) 0.52071(15) 0.0245(4) Uani 1 1 d . .
C13 C 0.26292(17) 0.24155(13) 0.47818(15) 0.0262(4) Uani 1 1 d . .
H13 H 0.2724 0.2950 0.4331 0.031 Uiso 1 1 calc R U
C14 C 0.14489(17) 0.22335(13) 0.50136(15) 0.0254(4) Uani 1 1 d . .
H14 H 0.0732 0.2644 0.4711 0.031 Uiso 1 1 calc R U
C15 C 0.5082(2) 0.30094(17) 0.4078(2) 0.0449(5) Uani 1 1 d . .
H15A H 0.4446 0.2760 0.3397 0.067 Uiso 1 1 calc R U
H15B H 0.5923 0.3159 0.3911 0.067 Uiso 1 1 calc R U
H15C H 0.4779 0.3666 0.4435 0.067 Uiso 1 1 calc R U
C16 C -0.11544(16) 0.19034(13) 0.54387(16) 0.0267(4) Uani 1 1 d . .
H16A H -0.1954 0.1536 0.5515 0.032 Uiso 1 1 calc R U
H16B H -0.1207 0.1903 0.4646 0.032 Uiso 1 1 calc R U
C17 C -0.11320(16) 0.30571(13) 0.59643(15) 0.0252(4) Uani 1 1 d . .
C18 C -0.13349(19) 0.38866(14) 0.53260(17) 0.0346(5) Uani 1 1 d . .
H18 H -0.1465 0.3732 0.4553 0.041 Uiso 1 1 calc R U
C19 C -0.1352(2) 0.49382(16) 0.5795(2) 0.0450(5) Uani 1 1 d . .
H19 H -0.1490 0.5498 0.5343 0.054 Uiso 1 1 calc R U
C20 C -0.1171(2) 0.51790(15) 0.69102(19) 0.0417(5) Uani 1 1 d . .
H20 H -0.1182 0.5902 0.7231 0.050 Uiso 1 1 calc R U
C21 C -0.09723(19) 0.43598(15) 0.75607(17) 0.0362(5) Uani 1 1 d . .
H21 H -0.0850 0.4517 0.8333 0.043 Uiso 1 1 calc R U
C22 C -0.09521(18) 0.33099(14) 0.70878(16) 0.0314(4) Uani 1 1 d . .
H22 H -0.0812 0.2751 0.7542 0.038 Uiso 1 1 calc R U
C23 C 0.44899(17) 0.30513(12) 0.95235(15) 0.0230(4) Uani 1 1 d . .
C24 C 0.57959(17) 0.31058(13) 0.93612(15) 0.0264(4) Uani 1 1 d . .
C25 C 0.67223(18) 0.36875(13) 1.01276(16) 0.0298(4) Uani 1 1 d . .
H25 H 0.7582 0.3711 1.0016 0.036 Uiso 1 1 calc R U
C26 C 0.64652(18) 0.42680(13) 1.10966(16) 0.0284(4) Uani 1 1 d . .
C27 C 0.7468(2) 0.48653(15) 1.18665(18) 0.0387(5) Uani 1 1 d . .
H27 H 0.8325 0.4868 1.1745 0.046 Uiso 1 1 calc R U
C28 C 0.7226(2) 0.54408(16) 1.27855(18) 0.0451(6) Uani 1 1 d . .
H28 H 0.7911 0.5838 1.3302 0.054 Uiso 1 1 calc R U
C29 C 0.5969(2) 0.54429(15) 1.29626(17) 0.0415(5) Uani 1 1 d . .
H29 H 0.5798 0.5848 1.3599 0.050 Uiso 1 1 calc R U
C30 C 0.4975(2) 0.48647(14) 1.22247(16) 0.0323(4) Uani 1 1 d . .
H30 H 0.4124 0.4875 1.2358 0.039 Uiso 1 1 calc R U
C31 C 0.51955(18) 0.42567(12) 1.12733(15) 0.0254(4) Uani 1 1 d . .
C32 C 0.41826(17) 0.36231(12) 1.04699(14) 0.0233(4) Uani 1 1 d . .
C33 C 0.29069(17) 0.35337(13) 1.06101(15) 0.0257(4) Uani 1 1 d . .
H33 H 0.2692 0.3913 1.1241 0.031 Uiso 1 1 calc R U
C34 C 0.19527(17) 0.29117(13) 0.98598(15) 0.0266(4) Uani 1 1 d . .
C35 C 0.22598(18) 0.23641(13) 0.89175(15) 0.0281(4) Uani 1 1 d . .
H35 H 0.1609 0.1945 0.8387 0.034 Uiso 1 1 calc R U
C36 C 0.34955(17) 0.24353(13) 0.87652(15) 0.0262(4) Uani 1 1 d . .
H36 H 0.3691 0.2056 0.8126 0.031 Uiso 1 1 calc R U
C37 C -0.0103(2) 0.14545(16) 0.96433(19) 0.0434(5) Uani 1 1 d . .
H37A H -0.0233 0.1337 0.8844 0.065 Uiso 1 1 calc R U
H37B H -0.0918 0.1291 0.9847 0.065 Uiso 1 1 calc R U
H37C H 0.0575 0.0985 0.9973 0.065 Uiso 1 1 calc R U
C38 C 0.61461(18) 0.25052(13) 0.83621(16) 0.0288(4) Uani 1 1 d . .
H38A H 0.6951 0.2840 0.8256 0.035 Uiso 1 1 calc R U
H38B H 0.5444 0.2595 0.7714 0.035 Uiso 1 1 calc R U
C39 C 0.63563(16) 0.13163(13) 0.83997(15) 0.0240(4) Uani 1 1 d . .
C40 C 0.67146(17) 0.07082(14) 0.75241(15) 0.0270(4) Uani 1 1 d . .
H40 H 0.6800 0.1042 0.6906 0.032 Uiso 1 1 calc R U
C41 C 0.69483(18) -0.03684(14) 0.75359(17) 0.0327(4) Uani 1 1 d . .
H41 H 0.7184 -0.0771 0.6926 0.039 Uiso 1 1 calc R U
C42 C 0.68418(19) -0.08669(15) 0.84312(18) 0.0374(5) Uani 1 1 d . .
H42 H 0.7010 -0.1609 0.8443 0.045 Uiso 1 1 calc R U
C43 C 0.64894(19) -0.02774(15) 0.93042(17) 0.0367(5) Uani 1 1 d . .
H43 H 0.6415 -0.0614 0.9923 0.044 Uiso 1 1 calc R U
C44 C 0.62425(18) 0.08018(14) 0.92901(16) 0.0306(4) Uani 1 1 d . .
H44 H 0.5992 0.1197 0.9897 0.037 Uiso 1 1 calc R U
S1 S 0.52603(5) 0.19925(4) 0.49762(5) 0.03899(16) Uani 1 1 d . .
S2 S 0.03866(5) 0.28311(4) 1.01307(5) 0.04031(16) Uani 1 1 d . .

loop_
_atom_site_aniso_label
_atom_site_aniso_U_11
_atom_site_aniso_U_22
_atom_site_aniso_U_33
_atom_site_aniso_U_23
_atom_site_aniso_U_13
_atom_site_aniso_U_12
C1 0.0193(9) 0.0202(8) 0.0225(9) -0.0039(6) 0.0055(7) -0.0006(6)
C2 0.0206(9) 0.0229(9) 0.0272(10) -0.0038(7) 0.0059(8) 0.0008(6)
C3 0.0208(9) 0.0272(9) 0.0298(11) -0.0027(7) 0.0100(8) -0.0013(7)
C4 0.0262(10) 0.0241(9) 0.0240(10) -0.0016(7) 0.0072(8) -0.0007(7)
C5 0.0323(11) 0.0338(10) 0.0322(11) 0.0052(8) 0.0145(9) -0.0007(8)
C6 0.0428(12) 0.0343(10) 0.0316(11) 0.0119(8) 0.0135(9) 0.0033(8)
C7 0.0376(12) 0.0353(10) 0.0279(11) 0.0091(8) 0.0096(9) 0.0109(8)
C8 0.0258(10) 0.0330(10) 0.0238(10) 0.0018(7) 0.0080(8) 0.0027(7)
C9 0.0237(9) 0.0235(9) 0.0197(9) -0.0017(7) 0.0064(7) 0.0012(7)
C10 0.0214(9) 0.0215(8) 0.0197(9) -0.0040(6) 0.0035(7) -0.0010(6)
C11 0.0208(9) 0.0268(9) 0.0235(10) 0.0011(7) 0.0044(8) 0.0031(7)
C12 0.0233(10) 0.0263(9) 0.0243(10) -0.0002(7) 0.0080(8) -0.0011(7)
C13 0.0293(10) 0.0239(9) 0.0272(10) 0.0028(7) 0.0101(8) 0.0005(7)
C14 0.0235(10) 0.0241(9) 0.0285(10) 0.0001(7) 0.0070(8) 0.0040(7)
C15 0.0385(13) 0.0520(13) 0.0533(15) 0.0187(10) 0.0230(11) -0.0012(9)
C16 0.0191(9) 0.0293(9) 0.0312(11) 0.0012(7) 0.0064(8) 0.0002(7)
C17 0.0163(9) 0.0291(9) 0.0314(11) 0.0034(7) 0.0083(8) 0.0040(7)
C18 0.0390(12) 0.0352(11) 0.0315(11) 0.0059(8) 0.0111(9) 0.0106(8)
C19 0.0590(15) 0.0316(11) 0.0504(15) 0.0129(9) 0.0207(12) 0.0125(9)
C20 0.0446(13) 0.0281(10) 0.0538(15) -0.0033(9) 0.0190(11) 0.0066(8)
C21 0.0371(12) 0.0375(11) 0.0334(12) -0.0044(9) 0.0111(9) 0.0050(8)
C22 0.0313(11) 0.0313(10) 0.0329(11) 0.0053(8) 0.0091(9) 0.0055(7)
C23 0.0251(9) 0.0213(8) 0.0241(10) 0.0047(7) 0.0074(8) 0.0014(6)
C24 0.0284(10) 0.0242(9) 0.0297(11) 0.0078(7) 0.0103(8) 0.0037(7)
C25 0.0227(10) 0.0279(9) 0.0407(12) 0.0084(8) 0.0093(9) 0.0011(7)
C26 0.0300(10) 0.0230(9) 0.0306(11) 0.0073(7) 0.0017(8) -0.0003(7)
C27 0.0340(12) 0.0349(11) 0.0420(13) 0.0071(9) -0.0030(10) -0.0071(8)
C28 0.0527(15) 0.0366(11) 0.0359(13) 0.0016(9) -0.0090(11) -0.0124(9)
C29 0.0623(16) 0.0320(11) 0.0259(11) -0.0007(8) 0.0032(10) -0.0052(9)
C30 0.0434(12) 0.0263(10) 0.0263(11) 0.0030(7) 0.0066(9) -0.0014(8)
C31 0.0323(10) 0.0192(8) 0.0241(10) 0.0049(7) 0.0042(8) 0.0009(7)
C32 0.0292(10) 0.0179(8) 0.0241(10) 0.0057(7) 0.0071(8) 0.0021(7)
C33 0.0311(10) 0.0240(9) 0.0236(10) 0.0024(7) 0.0100(8) 0.0039(7)
C34 0.0244(10) 0.0279(9) 0.0296(11) 0.0070(7) 0.0087(8) 0.0029(7)
C35 0.0269(10) 0.0287(9) 0.0270(10) 0.0004(7) 0.0045(8) -0.0026(7)
C36 0.0300(10) 0.0251(9) 0.0239(10) 0.0008(7) 0.0081(8) 0.0015(7)
C37 0.0311(12) 0.0551(13) 0.0452(14) 0.0077(10) 0.0103(10) -0.0125(9)
C38 0.0297(10) 0.0294(10) 0.0319(11) 0.0069(8) 0.0154(8) 0.0027(7)
C39 0.0174(9) 0.0289(9) 0.0265(10) 0.0048(7) 0.0060(8) 0.0008(7)
C40 0.0223(10) 0.0356(10) 0.0244(10) 0.0043(7) 0.0079(8) 0.0025(7)
C41 0.0255(10) 0.0353(10) 0.0351(12) -0.0033(8) 0.0068(9) 0.0036(7)
C42 0.0344(12) 0.0268(10) 0.0502(14) 0.0079(9) 0.0065(10) 0.0040(8)
C43 0.0372(12) 0.0389(11) 0.0383(12) 0.0175(9) 0.0107(10) 0.0037(8)
C44 0.0298(11) 0.0377(10) 0.0276(11) 0.0074(8) 0.0118(8) 0.0040(8)
S1 0.0240(3) 0.0545(3) 0.0455(3) 0.0209(2) 0.0149(2) 0.0043(2)
S2 0.0275(3) 0.0490(3) 0.0472(4) 0.0016(2) 0.0167(2) 0.0001(2)

loop_
_atom_type_symbol
_atom_type_description
_atom_type_scat_dispersion_real
_atom_type_scat_dispersion_imag
_atom_type_scat_source
C C 0.0033 0.0016 'International Tables Vol C Tables 4.2.6.8 and 6.1.1.4'
H H 0.0000 0.0000 'International Tables Vol C Tables 4.2.6.8 and 6.1.1.4'
S S 0.1246 0.1234 'International Tables Vol C Tables 4.2.6.8 and 6.1.1.4'

loop_
_geom_angle_atom_site_label_1
_geom_angle_atom_site_label_2
_geom_angle_atom_site_label_3
_geom_angle
C10 C1 C2 120.32(15)
C14 C1 C2 121.62(15)
C14 C1 C10 118.00(15)
C1 C2 C16 120.58(15)
C3 C2 C1 118.95(15)
C3 C2 C16 120.43(15)
C2 C3 H3 118.5
C2 C3 C4 123.01(16)
C4 C3 H3 118.5
C5 C4 C3 121.10(16)
C9 C4 C3 119.54(16)
C9 C4 C5 119.34(16)
C4 C5 H5 119.6
C6 C5 C4 120.89(18)
C6 C5 H5 119.6
C5 C6 H6 120.0
C5 C6 C7 120.06(17)
C7 C6 H6 120.0
C6 C7 H7 119.8
C8 C7 C6 120.38(17)
C8 C7 H7 119.8
C7 C8 H8 119.5
C7 C8 C9 121.10(17)
C9 C8 H8 119.5
C4 C9 C8 118.16(15)
C4 C9 C10 118.50(15)
C8 C9 C10 123.29(16)
C1 C10 C9 119.63(15)
C11 C10 C1 118.83(15)
C11 C10 C9 121.53(15)
C10 C11 H11 119.1
C12 C11 C10 121.75(16)
C12 C11 H11 119.1
C11 C12 C13 119.21(16)
C11 C12 S1 116.87(13)
C13 C12 S1 123.91(14)
C12 C13 H13 120.0
C14 C13 C12 120.03(16)
C14 C13 H13 120.0
C1 C14 H14 118.9
C13 C14 C1 122.16(16)
C13 C14 H14 118.9
H15A C15 H15B 109.5
H15A C15 H15C 109.5
H15B C15 H15C 109.5
S1 C15 H15A 109.5
S1 C15 H15B 109.5
S1 C15 H15C 109.5
C2 C16 H16A 108.5
C2 C16 H16B 108.5
C2 C16 C17 115.23(14)
H16A C16 H16B 107.5
C17 C16 H16A 108.5
C17 C16 H16B 108.5
C18 C17 C16 120.56(17)
C18 C17 C22 118.01(16)
C22 C17 C16 121.40(16)
C17 C18 H18 119.5
C17 C18 C19 120.98(19)
C19 C18 H18 119.5
C18 C19 H19 119.8
C20 C19 C18 120.48(19)
C20 C19 H19 119.8
C19 C20 H20 120.3
C19 C20 C21 119.34(18)
C21 C20 H20 120.3
C20 C21 H21 120.0
C20 C21 C22 119.97(19)
C22 C21 H21 120.0
C17 C22 H22 119.4
C21 C22 C17 121.22(17)
C21 C22 H22 119.4
C32 C23 C24 120.00(15)
C36 C23 C24 121.62(16)
C36 C23 C32 118.38(16)
C23 C24 C38 120.98(16)
C25 C24 C23 119.27(17)
C25 C24 C38 119.74(17)
C24 C25 H25 118.6
C24 C25 C26 122.84(17)
C26 C25 H25 118.6
C27 C26 C25 120.42(18)
C31 C26 C25 119.66(16)
C31 C26 C27 119.91(18)
C26 C27 H27 119.6
C28 C27 C26 120.8(2)
C28 C27 H27 119.6
C27 C28 H28 120.2
C27 C28 C29 119.68(18)
C29 C28 H28 120.2
C28 C29 H29 119.7
C30 C29 C28 120.6(2)
C30 C29 H29 119.7
C29 C30 H30 119.5
C29 C30 C31 121.1(2)
C31 C30 H30 119.5
C26 C31 C30 117.90(16)
C26 C31 C32 118.67(16)
C30 C31 C32 123.43(17)
C23 C32 C31 119.53(16)
C33 C32 C23 118.35(15)
C33 C32 C31 122.11(16)
C32 C33 H33 118.9
C34 C33 C32 122.11(16)
C34 C33 H33 118.9
C33 C34 C35 119.13(16)
C33 C34 S2 118.44(14)
C35 C34 S2 122.43(14)
C34 C35 H35 120.1
C36 C35 C34 119.82(16)
C36 C35 H35 120.1
C23 C36 H36 118.9
C35 C36 C23 122.20(17)
C35 C36 H36 118.9
H37A C37 H37B 109.5
H37A C37 H37C 109.5
H37B C37 H37C 109.5
S2 C37 H37A 109.5
S2 C37 H37B 109.5
S2 C37 H37C 109.5
C24 C38 H38A 108.4
C24 C38 H38B 108.4
C24 C38 C39 115.54(15)
H38A C38 H38B 107.5
C39 C38 H38A 108.4
C39 C38 H38B 108.4
C40 C39 C38 119.25(16)
C44 C39 C38 122.91(17)
C44 C39 C40 117.81(16)
C39 C40 H40 119.4
C41 C40 C39 121.21(17)
C41 C40 H40 119.4
C40 C41 H41 119.9
C40 C41 C42 120.30(19)
C42 C41 H41 119.8
C41 C42 H42 120.4
C43 C42 C41 119.24(18)
C43 C42 H42 120.4
C42 C43 H43 119.7
C42 C43 C44 120.57(18)
C44 C43 H43 119.7
C39 C44 H44 119.6
C43 C44 C39 120.86(18)
C43 C44 H44 119.6
C12 S1 C15 104.37(9)
C34 S2 C37 102.48(9)

loop_
_geom_bond_atom_site_label_1
_geom_bond_atom_site_label_2
_geom_bond_distance
C1 C2 1.443(2)
C1 C10 1.416(2)
C1 C14 1.408(2)
C2 C3 1.351(2)
C2 C16 1.514(2)
C3 H3 0.9500
C3 C4 1.433(2)
C4 C5 1.411(2)
C4 C9 1.409(2)
C5 H5 0.9500
C5 C6 1.365(3)
C6 H6 0.9500
C6 C7 1.390(3)
C7 H7 0.9500
C7 C8 1.371(2)
C8 H8 0.9500
C8 C9 1.411(2)
C9 C10 1.458(2)
C10 C11 1.404(2)
C11 H11 0.9500
C11 C12 1.382(2)
C12 C13 1.396(2)
C12 S1 1.7593(18)
C13 H13 0.9500
C13 C14 1.367(2)
C14 H14 0.9500
C15 H15A 0.9800
C15 H15B 0.9800
C15 H15C 0.9800
C15 S1 1.791(2)
C16 H16A 0.9900
C16 H16B 0.9900
C16 C17 1.517(2)
C17 C18 1.381(2)
C17 C22 1.384(3)
C18 H18 0.9500
C18 C19 1.382(3)
C19 H19 0.9500
C19 C20 1.372(3)
C20 H20 0.9500
C20 C21 1.380(3)
C21 H21 0.9500
C21 C22 1.382(3)
C22 H22 0.9500
C23 C24 1.441(2)
C23 C32 1.420(2)
C23 C36 1.407(2)
C24 C25 1.351(3)
C24 C38 1.509(3)
C25 H25 0.9500
C25 C26 1.427(3)
C26 C27 1.408(3)
C26 C31 1.407(3)
C27 H27 0.9500
C27 C28 1.365(3)
C28 H28 0.9500
C28 C29 1.394(3)
C29 H29 0.9500
C29 C30 1.374(3)
C30 H30 0.9500
C30 C31 1.409(3)
C31 C32 1.455(2)
C32 C33 1.403(2)
C33 H33 0.9500
C33 C34 1.381(2)
C34 C35 1.403(3)
C34 S2 1.7667(18)
C35 H35 0.9500
C35 C36 1.365(2)
C36 H36 0.9500
C37 H37A 0.9800
C37 H37B 0.9800
C37 H37C 0.9800
C37 S2 1.797(2)
C38 H38A 0.9900
C38 H38B 0.9900
C38 C39 1.515(2)
C39 C40 1.390(2)
C39 C44 1.390(2)
C40 H40 0.9500
C40 C41 1.376(3)
C41 H41 0.9500
C41 C42 1.382(3)
C42 H42 0.9500
C42 C43 1.374(3)
C43 H43 0.9500
C43 C44 1.382(3)
C44 H44 0.9500
